data_1555065
loop_
_publ_author_name
'Zerov, Aleksey V.'
'Bulova, Anastasia A.'
'Khoroshilova, Olesya V.'
'Vasilyev, Aleksander V.'

_publ_section_title
;
 TfOH-promoted transformation of TMS-ethers of diarylsubstituted CF3-allyl
 alcohols with arenes into CF3-indanes
;
_journal_issue 18
_journal_name_full 'Organic Chemistry Frontiers'
_journal_page_first 3264
_journal_paper_doi 10.1039/C9QO00822E
_journal_volume 6
_journal_year 2019
_chemical_formula_moiety 'C24 H21 F3'
_chemical_formula_sum 'C24 H21 F3'
_chemical_formula_weight 366.41
_space_group_crystal_system triclinic
_space_group_IT_number 2
_space_group_name_Hall '-P 1'
_space_group_name_H-M_alt 'P -1'
_atom_sites_solution_hydrogens geom
_atom_sites_solution_primary iterative
_audit_creation_date 2018-10-23
_audit_creation_method
;
Olex2 1.2
(compiled 2018.05.29 svn.r3508 for OlexSys, GUI svn.r5506)
;
_audit_update_record
;
2018-10-24 deposited with the CCDC.	2019-08-05 downloaded from the CCDC.
;
_cell_angle_alpha 92.410(3)
_cell_angle_beta 96.248(4)
_cell_angle_gamma 107.450(4)
_cell_formula_units_Z 4
_cell_length_a 9.7671(5)
_cell_length_b 10.3099(4)
_cell_length_c 19.8876(7)
_cell_measurement_reflns_used 6044
_cell_measurement_temperature 100(2)
_cell_measurement_theta_max 30.3420
_cell_measurement_theta_min 3.0420
_cell_volume 1893.23(15)
_computing_cell_refinement
;
CrysAlisPro, Agilent Technologies,
Version 1.171.36.32 (release 02-08-2013 CrysAlis171 .NET)
(compiled Aug  2 2013,16:46:58)
;
_computing_data_collection
;
CrysAlisPro, Agilent Technologies,
Version 1.171.36.32 (release 02-08-2013 CrysAlis171 .NET)
(compiled Aug  2 2013,16:46:58)
;
_computing_data_reduction
;
CrysAlisPro, Agilent Technologies,
Version 1.171.36.32 (release 02-08-2013 CrysAlis171 .NET)
(compiled Aug  2 2013,16:46:58)
;
_computing_molecular_graphics 'Olex2 (Dolomanov et al., 2009)'
_computing_publication_material 'Olex2 (Dolomanov et al., 2009)'
_computing_structure_refinement 'ShelXL (Sheldrick, 2015)'
_computing_structure_solution
;
Superflip (Palatinus & Chapuis, 2007;Palatinus & van der Lee, 2008;
Palatinus et al., 2012)
;
_diffrn_ambient_temperature 100(2)
_diffrn_detector_area_resol_mean 16.2096
_diffrn_measured_fraction_theta_full 0.999
_diffrn_measured_fraction_theta_max 0.999
_diffrn_measurement_details
;
#__ type_ start__ end____ width___ exp.time_
  1 omega  -42.00   45.00   1.0000    3.0000
omega____ theta____ kappa____ phi______ frames
    -       24.4558  -57.0000  120.0000 87

#__ type_ start__ end____ width___ exp.time_
  2 omega   54.00   87.00   1.0000    3.0000
omega____ theta____ kappa____ phi______ frames
    -       24.4558 -133.0000   42.0000 33

#__ type_ start__ end____ width___ exp.time_
  3 omega   48.00   98.00   1.0000    3.0000
omega____ theta____ kappa____ phi______ frames
    -       24.4558  178.0000  150.0000 50

#__ type_ start__ end____ width___ exp.time_
  4 omega   54.00   88.00   1.0000    3.0000
omega____ theta____ kappa____ phi______ frames
    -       24.4558 -136.0000 -135.0000 34

#__ type_ start__ end____ width___ exp.time_
  5 omega    5.00   90.00   1.0000    3.0000
omega____ theta____ kappa____ phi______ frames
    -       24.4558   57.0000    0.0000 85

#__ type_ start__ end____ width___ exp.time_
  6 omega   74.00  100.00   1.0000    3.0000
omega____ theta____ kappa____ phi______ frames
    -       24.4558  178.0000  -30.0000 26

#__ type_ start__ end____ width___ exp.time_
  7 omega   19.00   44.00   1.0000    3.0000
omega____ theta____ kappa____ phi______ frames
    -       24.4558   57.0000 -150.0000 25

#__ type_ start__ end____ width___ exp.time_
  8 omega  -49.00   57.00   1.0000    3.0000
omega____ theta____ kappa____ phi______ frames
    -       24.4558  -19.0000 -180.0000 106

#__ type_ start__ end____ width___ exp.time_
  9 omega   12.00   93.00   1.0000    3.0000
omega____ theta____ kappa____ phi______ frames
    -       24.4558   57.0000  -90.0000 81

#__ type_ start__ end____ width___ exp.time_
 10 omega   51.00   96.00   1.0000    3.0000
omega____ theta____ kappa____ phi______ frames
    -       24.4558  178.0000   60.0000 45

#__ type_ start__ end____ width___ exp.time_
 11 omega   -6.00   59.00   1.0000    3.0000
omega____ theta____ kappa____ phi______ frames
    -       24.4558   77.0000   90.0000 65
;
_diffrn_measurement_device_type 'Xcalibur, Eos'
_diffrn_measurement_method '\w scans'
_diffrn_orient_matrix_UB_11 -0.0762012000
_diffrn_orient_matrix_UB_12 -0.0262208000
_diffrn_orient_matrix_UB_13 -0.0083031000
_diffrn_orient_matrix_UB_21 0.0080706000
_diffrn_orient_matrix_UB_22 -0.0004461000
_diffrn_orient_matrix_UB_23 -0.0350169000
_diffrn_orient_matrix_UB_31 0.0043385000
_diffrn_orient_matrix_UB_32 -0.0674209000
_diffrn_orient_matrix_UB_33 0.0004198000
_diffrn_radiation_monochromator graphite
_diffrn_radiation_type MoK\a
_diffrn_radiation_wavelength 0.71073
_diffrn_reflns_av_R_equivalents 0.0278
_diffrn_reflns_av_unetI/netI 0.0374
_diffrn_reflns_Laue_measured_fraction_full 0.999
_diffrn_reflns_Laue_measured_fraction_max 0.999
_diffrn_reflns_limit_h_max 12
_diffrn_reflns_limit_h_min -12
_diffrn_reflns_limit_k_max 13
_diffrn_reflns_limit_k_min -13
_diffrn_reflns_limit_l_max 25
_diffrn_reflns_limit_l_min -25
_diffrn_reflns_number 24129
_diffrn_reflns_point_group_measured_fraction_full 0.999
_diffrn_reflns_point_group_measured_fraction_max 0.999
_diffrn_reflns_theta_full 25.242
_diffrn_reflns_theta_max 27.499
_diffrn_reflns_theta_min 2.682
_diffrn_source 'Enhance (Mo) X-ray Source'
_exptl_absorpt_coefficient_mu 0.094
_exptl_absorpt_correction_T_max 1.00000
_exptl_absorpt_correction_T_min 0.91354
_exptl_absorpt_correction_type multi-scan
_exptl_absorpt_process_details
;
CrysAlisPro, Agilent Technologies,
Version 1.171.36.32 (release 02-08-2013 CrysAlis171 .NET)
(compiled Aug  2 2013,16:46:58)
Empirical absorption correction using spherical harmonics,
 implemented in SCALE3 ABSPACK scaling algorithm.
;
_exptl_crystal_colour colourless
_exptl_crystal_colour_primary colourless
_exptl_crystal_density_diffrn 1.285
_exptl_crystal_description prism
_exptl_crystal_F_000 768
_exptl_crystal_size_max 0.6
_exptl_crystal_size_mid 0.56
_exptl_crystal_size_min 0.51
_refine_diff_density_max 0.691
_refine_diff_density_min -0.427
_refine_diff_density_rms 0.049
_refine_ls_extinction_method none
_refine_ls_goodness_of_fit_ref 1.028
_refine_ls_hydrogen_treatment constr
_refine_ls_matrix_type full
_refine_ls_number_parameters 491
_refine_ls_number_reflns 8686
_refine_ls_number_restraints 0
_refine_ls_restrained_S_all 1.028
_refine_ls_R_factor_all 0.0722
_refine_ls_R_factor_gt 0.0529
_refine_ls_shift/su_max 0.000
_refine_ls_shift/su_mean 0.000
_refine_ls_structure_factor_coef Fsqd
_refine_ls_weighting_details 'w=1/[\s^2^(Fo^2^)+(0.0469P)^2^+1.3111P] where P=(Fo^2^+2Fc^2^)/3'
_refine_ls_weighting_scheme calc
_refine_ls_wR_factor_gt 0.1186
_refine_ls_wR_factor_ref 0.1314
_reflns_Friedel_coverage 0.000
_reflns_number_gt 6685
_reflns_number_total 8686
_reflns_threshold_expression 'I > 2\s(I)'
_cod_data_source_file c9qo00822e2.cif
_cod_data_source_block 7072-9921_emt078
_cod_original_cell_volume 1893.23(14)
_cod_database_code 1555065
_shelx_shelxl_version_number 2014/7
_chemical_oxdiff_formula 'F3 C20'
_shelx_space_group_comment
;
The symmetry employed for this shelxl refinement is uniquely defined
by the following loop, which should always be used as a source of
symmetry information in preference to the above space-group names.
They are only intended as comments.
;
_shelx_estimated_absorpt_t_max 0.954
_shelx_estimated_absorpt_t_min 0.946
_reflns_odcompleteness_completeness 99.90
_reflns_odcompleteness_iscentric 1
_reflns_odcompleteness_theta 28.98
_olex2_refinement_description
;
1. Fixed Uiso
 At 1.2 times of:
  All C(H) groups, All C(H,H) groups
 At 1.5 times of:
  All C(H,H,H) groups
2.a Ternary CH refined with riding coordinates:
 C4(H4), C4B(H4B)
2.b Secondary CH2 refined with riding coordinates:
 C3(H3A,H3B), C3B(H3BA,H3BB)
2.c Aromatic/amide H refined with riding coordinates:
 C11(H11), C13(H13), C15(H15), C6B(H6B), C14(H14), C20(H20), C19B(H19B),
 C8B(H8B), C17(H17), C22B(H22D), C21(H21), C12(H12), C9B(H9B), C6(H6), C9(H9),
 C18B(H18B), C18(H18), C21B(H21B), C8(H8), C14B(H14B), C16B(H16B), C12B(H12B),
 C15B(H15B), C13B(H13B)
2.d Idealised Me refined as rotating group:
 C23B(H23D,H23E,H23F), C24B(H24A,H24B,H24C), C23(H23A,H23B,H23C), C22(H22A,
 H22B,H22C)
;
_olex2_submission_special_instructions 'No special instructions were received'

loop_
_space_group_symop_operation_xyz
'x, y, z'
'-x, -y, -z'

loop_
_atom_site_label
_atom_site_type_symbol
_atom_site_fract_x
_atom_site_fract_y
_atom_site_fract_z
_atom_site_U_iso_or_equiv
_atom_site_adp_type
_atom_site_occupancy
_atom_site_site_symmetry_order
_atom_site_calc_flag
_atom_site_refinement_flags_posn
F2 F 0.53168(13) 0.54600(10) 0.22956(5) 0.0310(3) Uani 1 1 d .
F1 F 0.31682(13) 0.40596(12) 0.22591(6) 0.0377(3) Uani 1 1 d .
F1B F 0.12230(17) -0.41654(11) 0.41616(6) 0.0504(4) Uani 1 1 d .
F3B F -0.03216(15) -0.30768(12) 0.42511(6) 0.0462(3) Uani 1 1 d .
F2B F 0.17377(15) -0.23958(11) 0.48668(5) 0.0395(3) Uani 1 1 d .
F3 F 0.43536(14) 0.41020(12) 0.14060(6) 0.0403(3) Uani 1 1 d .
C10 C 0.53665(19) 0.33911(16) 0.31589(9) 0.0216(4) Uani 1 1 d .
C11 C 0.4200(2) 0.30448(18) 0.35372(10) 0.0283(4) Uani 1 1 d .
H11 H 0.3250 0.2627 0.3312 0.034 Uiso 1 1 calc R
C13 C 0.5785(2) 0.38974(18) 0.45730(10) 0.0289(4) Uani 1 1 d .
H13 H 0.5930 0.4059 0.5053 0.035 Uiso 1 1 calc R
C15 C 0.67368(19) 0.40132(16) 0.35057(9) 0.0219(4) Uani 1 1 d .
H15 H 0.7544 0.4277 0.3260 0.026 Uiso 1 1 calc R
C16 C 0.44287(18) -0.04775(16) 0.15871(9) 0.0197(3) Uani 1 1 d .
C6B C 0.03046(19) 0.07024(17) 0.29980(9) 0.0228(4) Uani 1 1 d .
H6B H 0.0007 0.0899 0.2553 0.027 Uiso 1 1 calc R
C14 C 0.6945(2) 0.42558(18) 0.42061(9) 0.0260(4) Uani 1 1 d .
H14 H 0.7894 0.4672 0.4435 0.031 Uiso 1 1 calc R
C20 C 0.3323(2) -0.29108(17) 0.13520(10) 0.0274(4) Uani 1 1 d .
H20 H 0.3033 -0.3792 0.1515 0.033 Uiso 1 1 calc R
C4 C 0.50919(19) 0.07584(16) 0.20865(9) 0.0210(3) Uani 1 1 d .
H4 H 0.5304 0.0442 0.2544 0.025 Uiso 1 1 calc R
C19B C -0.2613(2) -0.23474(18) 0.13854(10) 0.0291(4) Uani 1 1 d .
H19B H -0.3620 -0.2610 0.1422 0.035 Uiso 1 1 calc R
C8B C 0.0719(2) 0.12382(18) 0.42014(9) 0.0256(4) Uani 1 1 d .
H8B H 0.0694 0.1809 0.4585 0.031 Uiso 1 1 calc R
C1 C 0.4495(2) 0.41801(19) 0.20858(9) 0.0284(4) Uani 1 1 d .
C2 C 0.51236(19) 0.31168(17) 0.23826(9) 0.0228(4) Uani 1 1 d .
C17 C 0.41646(19) -0.03399(17) 0.08965(9) 0.0236(4) Uani 1 1 d .
H17 H 0.4454 0.0542 0.0733 0.028 Uiso 1 1 calc R
C22B C 0.0312(2) -0.1575(2) 0.12995(9) 0.0334(4) Uani 1 1 d .
H22D H 0.1319 -0.1304 0.1265 0.040 Uiso 1 1 calc R
C7B C 0.0252(2) 0.15403(18) 0.35586(9) 0.0253(4) Uani 1 1 d .
C19 C 0.3050(2) -0.27740(18) 0.06664(10) 0.0282(4) Uani 1 1 d .
C20B C -0.2147(2) -0.2218(2) 0.07471(10) 0.0356(5) Uani 1 1 d .
C17B C -0.01549(19) -0.17243(16) 0.19327(8) 0.0217(4) Uani 1 1 d .
C10B C 0.12445(19) -0.07093(16) 0.37352(9) 0.0216(4) Uani 1 1 d .
C7 C 0.8780(2) 0.25711(19) 0.15065(9) 0.0258(4) Uani 1 1 d .
C21 C 0.40135(19) -0.17853(17) 0.18069(9) 0.0226(4) Uani 1 1 d .
H21 H 0.4205 -0.1911 0.2274 0.027 Uiso 1 1 calc R
C5B C 0.07886(19) -0.04113(16) 0.30914(8) 0.0207(3) Uani 1 1 d .
C12 C 0.4411(2) 0.33010(19) 0.42337(10) 0.0313(4) Uani 1 1 d .
H12 H 0.3605 0.3065 0.4482 0.038 Uiso 1 1 calc R
C9B C 0.1220(2) 0.01252(18) 0.42990(9) 0.0259(4) Uani 1 1 d .
H9B H 0.1539 -0.0063 0.4742 0.031 Uiso 1 1 calc R
C3AA C 0.64855(19) 0.31028(17) 0.20742(8) 0.0219(4) Uani 1 1 d .
C1B C 0.1097(3) -0.29045(19) 0.42418(10) 0.0350(5) Uani 1 1 d .
C4B C 0.0942(2) -0.14370(16) 0.25591(8) 0.0224(4) Uani 1 1 d .
H4B H 0.1925 -0.1077 0.2414 0.027 Uiso 1 1 calc R
C23B C -0.0295(3) 0.2746(2) 0.34619(11) 0.0413(5) Uani 1 1 d .
H23D H 0.0433 0.3470 0.3276 0.062 Uiso 1 1 calc GR
H23E H -0.0481 0.3085 0.3900 0.062 Uiso 1 1 calc GR
H23F H -0.1194 0.2469 0.3146 0.062 Uiso 1 1 calc GR
C5 C 0.64580(19) 0.17682(17) 0.19110(8) 0.0210(3) Uani 1 1 d .
C6 C 0.75940(19) 0.15000(18) 0.16311(8) 0.0225(4) Uani 1 1 d .
H6 H 0.7564 0.0584 0.1524 0.027 Uiso 1 1 calc R
C11B C 0.3351(2) -0.17279(19) 0.37545(9) 0.0284(4) Uani 1 1 d .
C9 C 0.7656(2) 0.41824(18) 0.19474(9) 0.0259(4) Uani 1 1 d .
H9 H 0.7680 0.5097 0.2051 0.031 Uiso 1 1 calc R
C18B C -0.1632(2) -0.20986(17) 0.19659(9) 0.0254(4) Uani 1 1 d .
H18B H -0.1974 -0.2185 0.2396 0.030 Uiso 1 1 calc R
C2B C 0.1703(2) -0.20000(17) 0.36941(9) 0.0267(4) Uani 1 1 d .
C18 C 0.3487(2) -0.14648(19) 0.04415(9) 0.0268(4) Uani 1 1 d .
H18 H 0.3319 -0.1344 -0.0028 0.032 Uiso 1 1 calc R
C3 C 0.4094(2) 0.16619(17) 0.21436(10) 0.0263(4) Uani 1 1 d .
H3A H 0.3413 0.1326 0.2477 0.032 Uiso 1 1 calc R
H3B H 0.3530 0.1664 0.1699 0.032 Uiso 1 1 calc R
C21B C -0.0672(3) -0.1815(3) 0.07144(10) 0.0444(6) Uani 1 1 d .
H21B H -0.0327 -0.1701 0.0285 0.053 Uiso 1 1 calc R
C24B C -0.3221(3) -0.2512(3) 0.01173(13) 0.0621(8) Uani 1 1 d .
H24A H -0.3707 -0.3497 0.0043 0.093 Uiso 1 1 calc GR
H24B H -0.2718 -0.2193 -0.0273 0.093 Uiso 1 1 calc GR
H24C H -0.3941 -0.2039 0.0170 0.093 Uiso 1 1 calc GR
C3B C 0.0932(2) -0.26585(18) 0.29789(9) 0.0294(4) Uani 1 1 d .
H3BA H 0.1464 -0.3225 0.2778 0.035 Uiso 1 1 calc R
H3BB H -0.0071 -0.3234 0.3006 0.035 Uiso 1 1 calc R
C23 C 0.2290(3) -0.4001(2) 0.01784(13) 0.0473(6) Uani 1 1 d .
H23A H 0.2360 -0.4828 0.0386 0.071 Uiso 1 1 calc GR
H23B H 0.2746 -0.3915 -0.0239 0.071 Uiso 1 1 calc GR
H23C H 0.1269 -0.4057 0.0072 0.071 Uiso 1 1 calc GR
C22 C 1.0015(2) 0.2295(2) 0.11993(10) 0.0354(5) Uani 1 1 d .
H22A H 1.0845 0.2450 0.1551 0.053 Uiso 1 1 calc GR
H22B H 1.0287 0.2907 0.0839 0.053 Uiso 1 1 calc GR
H22C H 0.9718 0.1346 0.1008 0.053 Uiso 1 1 calc GR
C8 C 0.8790(2) 0.39073(19) 0.16670(9) 0.0291(4) Uani 1 1 d .
H8 H 0.9592 0.4645 0.1582 0.035 Uiso 1 1 calc R
C14B C 0.6368(3) -0.1241(3) 0.38548(11) 0.0473(6) Uani 1 1 d .
H14B H 0.7384 -0.1075 0.3887 0.057 Uiso 1 1 calc R
C16B C 0.4307(2) -0.0439(2) 0.39459(10) 0.0321(4) Uani 1 1 d .
H16B H 0.3938 0.0290 0.4049 0.038 Uiso 1 1 calc R
C12B C 0.3950(3) -0.2780(2) 0.36155(9) 0.0373(5) Uani 1 1 d .
H12B H 0.3327 -0.3676 0.3480 0.045 Uiso 1 1 calc R
C15B C 0.5801(3) -0.0190(2) 0.39905(11) 0.0423(5) Uani 1 1 d .
H15B H 0.6435 0.0707 0.4115 0.051 Uiso 1 1 calc R
C13B C 0.5435(3) -0.2523(3) 0.36737(10) 0.0455(6) Uani 1 1 d .
H13B H 0.5814 -0.3252 0.3586 0.055 Uiso 1 1 calc R

loop_
_atom_site_aniso_label
_atom_site_aniso_U_11
_atom_site_aniso_U_22
_atom_site_aniso_U_33
_atom_site_aniso_U_23
_atom_site_aniso_U_13
_atom_site_aniso_U_12
F2 0.0415(7) 0.0205(5) 0.0313(6) -0.0005(4) -0.0010(5) 0.0122(5)
F1 0.0300(6) 0.0374(6) 0.0490(7) -0.0045(5) -0.0019(5) 0.0188(5)
F1B 0.0920(11) 0.0191(6) 0.0357(7) 0.0053(5) 0.0030(7) 0.0117(6)
F3B 0.0549(9) 0.0349(7) 0.0370(7) 0.0085(5) 0.0082(6) -0.0054(6)
F2B 0.0663(9) 0.0296(6) 0.0194(5) 0.0047(4) 0.0021(5) 0.0107(6)
F3 0.0572(8) 0.0409(7) 0.0265(6) -0.0043(5) -0.0089(6) 0.0263(6)
C10 0.0237(9) 0.0160(8) 0.0267(9) -0.0007(6) 0.0033(7) 0.0086(7)
C11 0.0218(9) 0.0250(9) 0.0355(10) -0.0068(7) 0.0057(8) 0.0035(7)
C13 0.0367(11) 0.0255(9) 0.0247(9) 0.0017(7) 0.0075(8) 0.0085(8)
C15 0.0204(9) 0.0201(8) 0.0265(9) 0.0057(6) 0.0049(7) 0.0070(7)
C16 0.0170(8) 0.0190(8) 0.0237(8) -0.0013(6) 0.0055(7) 0.0058(6)
C6B 0.0213(9) 0.0223(8) 0.0232(9) -0.0005(6) 0.0016(7) 0.0049(7)
C14 0.0263(10) 0.0253(9) 0.0256(9) 0.0052(7) 0.0013(7) 0.0072(7)
C20 0.0235(9) 0.0172(8) 0.0412(11) 0.0024(7) -0.0003(8) 0.0073(7)
C4 0.0218(9) 0.0197(8) 0.0216(8) -0.0013(6) 0.0036(7) 0.0066(7)
C19B 0.0238(10) 0.0249(9) 0.0378(11) -0.0049(7) 0.0023(8) 0.0078(7)
C8B 0.0249(9) 0.0246(9) 0.0245(9) -0.0075(7) 0.0063(7) 0.0036(7)
C1 0.0322(10) 0.0282(9) 0.0257(9) -0.0048(7) -0.0030(8) 0.0138(8)
C2 0.0227(9) 0.0188(8) 0.0264(9) -0.0026(6) 0.0014(7) 0.0067(7)
C17 0.0241(9) 0.0213(8) 0.0248(9) 0.0030(6) 0.0085(7) 0.0039(7)
C22B 0.0265(10) 0.0561(13) 0.0220(9) -0.0008(8) 0.0044(8) 0.0192(9)
C7B 0.0217(9) 0.0235(9) 0.0298(10) -0.0040(7) 0.0031(7) 0.0062(7)
C19 0.0220(9) 0.0249(9) 0.0371(11) -0.0078(7) 0.0012(8) 0.0085(7)
C20B 0.0372(12) 0.0473(12) 0.0272(10) -0.0123(8) -0.0078(9) 0.0265(10)
C17B 0.0264(9) 0.0177(8) 0.0206(8) -0.0029(6) 0.0012(7) 0.0075(7)
C10B 0.0238(9) 0.0176(8) 0.0207(8) 0.0002(6) 0.0041(7) 0.0017(7)
C7 0.0247(9) 0.0331(10) 0.0180(8) -0.0013(7) 0.0035(7) 0.0067(8)
C21 0.0197(9) 0.0230(8) 0.0269(9) 0.0033(7) 0.0032(7) 0.0091(7)
C5B 0.0220(9) 0.0185(8) 0.0187(8) -0.0015(6) 0.0033(7) 0.0021(7)
C12 0.0295(10) 0.0278(9) 0.0357(11) -0.0036(8) 0.0145(8) 0.0048(8)
C9B 0.0307(10) 0.0244(9) 0.0192(8) -0.0002(7) 0.0038(7) 0.0034(7)
C3AA 0.0233(9) 0.0221(8) 0.0192(8) -0.0009(6) 0.0001(7) 0.0067(7)
C1B 0.0513(14) 0.0208(9) 0.0274(10) 0.0034(7) 0.0026(9) 0.0035(9)
C4B 0.0275(9) 0.0196(8) 0.0197(8) -0.0011(6) 0.0030(7) 0.0068(7)
C23B 0.0520(14) 0.0376(11) 0.0392(12) -0.0118(9) -0.0053(10) 0.0269(10)
C5 0.0221(9) 0.0215(8) 0.0177(8) 0.0000(6) 0.0002(7) 0.0052(7)
C6 0.0241(9) 0.0245(8) 0.0185(8) -0.0006(6) 0.0008(7) 0.0081(7)
C11B 0.0457(12) 0.0297(9) 0.0145(8) 0.0027(7) 0.0000(8) 0.0197(9)
C9 0.0311(10) 0.0207(8) 0.0234(9) 0.0001(7) 0.0023(7) 0.0048(7)
C18B 0.0283(10) 0.0201(8) 0.0259(9) 0.0004(7) 0.0067(8) 0.0038(7)
C2B 0.0429(12) 0.0179(8) 0.0183(8) 0.0012(6) 0.0027(8) 0.0080(8)
C18 0.0250(10) 0.0331(10) 0.0224(9) -0.0022(7) 0.0055(7) 0.0088(8)
C3 0.0215(9) 0.0224(9) 0.0330(10) -0.0072(7) 0.0017(7) 0.0056(7)
C21B 0.0413(13) 0.0826(17) 0.0197(10) -0.0036(10) 0.0041(9) 0.0353(12)
C24B 0.0575(17) 0.096(2) 0.0423(14) -0.0194(13) -0.0168(12) 0.0484(16)
C3B 0.0446(12) 0.0196(8) 0.0214(9) -0.0018(7) -0.0020(8) 0.0087(8)
C23 0.0494(14) 0.0357(12) 0.0501(14) -0.0120(10) -0.0082(11) 0.0099(10)
C22 0.0274(11) 0.0448(12) 0.0311(10) -0.0026(8) 0.0102(8) 0.0055(9)
C8 0.0310(10) 0.0280(9) 0.0218(9) 0.0011(7) 0.0048(8) -0.0013(8)
C14B 0.0478(14) 0.0727(17) 0.0300(11) -0.0076(11) -0.0061(10) 0.0368(13)
C16B 0.0400(12) 0.0334(10) 0.0257(10) -0.0032(7) -0.0030(8) 0.0190(9)
C12B 0.0637(15) 0.0347(11) 0.0187(9) -0.0011(7) -0.0015(9) 0.0257(10)
C15B 0.0390(13) 0.0528(13) 0.0353(12) -0.0069(10) -0.0054(10) 0.0194(11)
C13B 0.0646(16) 0.0645(15) 0.0244(10) 0.0018(10) -0.0003(10) 0.0476(14)

loop_
_atom_type_symbol
_atom_type_description
_atom_type_scat_dispersion_real
_atom_type_scat_dispersion_imag
_atom_type_scat_source
C C 0.0033 0.0016 'International Tables Vol C Tables 4.2.6.8 and 6.1.1.4'
H H 0.0000 0.0000 'International Tables Vol C Tables 4.2.6.8 and 6.1.1.4'
F F 0.0171 0.0103 'International Tables Vol C Tables 4.2.6.8 and 6.1.1.4'

loop_
_geom_angle_atom_site_label_1
_geom_angle_atom_site_label_2
_geom_angle_atom_site_label_3
_geom_angle
C11 C10 C2 120.73(16)
C15 C10 C11 117.83(16)
C15 C10 C2 121.43(16)
C12 C11 C10 120.95(18)
C14 C13 C12 119.19(18)
C14 C15 C10 121.02(17)
C17 C16 C4 121.11(15)
C21 C16 C4 121.02(15)
C21 C16 C17 117.83(15)
C5B C6B C7B 119.85(16)
C13 C14 C15 120.46(18)
C19 C20 C21 121.33(16)
C16 C4 C3 112.96(14)
C5 C4 C16 115.60(14)
C5 C4 C3 101.94(13)
C18B C19B C20B 120.84(18)
C9B C8B C7B 121.81(16)
F2 C1 F1 106.21(14)
F2 C1 C2 112.46(15)
F1 C1 C2 112.39(16)
F3 C1 F2 106.33(15)
F3 C1 F1 106.22(15)
F3 C1 C2 112.72(15)
C10 C2 C3 112.64(15)
C1 C2 C10 107.92(14)
C1 C2 C3AA 111.18(15)
C1 C2 C3 109.90(15)
C3AA C2 C10 113.76(14)
C3AA C2 C3 101.37(13)
C18 C17 C16 121.29(16)
C17B C22B C21B 120.94(19)
C6B C7B C23B 120.20(17)
C8B C7B C6B 118.65(16)
C8B C7B C23B 121.15(16)
C20 C19 C18 118.02(16)
C20 C19 C23 120.87(18)
C18 C19 C23 121.11(19)
C19B C20B C24B 120.6(2)
C21B C20B C19B 117.99(18)
C21B C20B C24B 121.5(2)
C22B C17B C4B 119.63(17)
C22B C17B C18B 118.04(16)
C18B C17B C4B 122.30(16)
C5B C10B C9B 119.87(16)
C5B C10B C2B 110.30(14)
C9B C10B C2B 129.83(16)
C6 C7 C22 120.66(17)
C6 C7 C8 118.58(17)
C8 C7 C22 120.76(17)
C20 C21 C16 120.87(17)
C6B C5B C10B 121.09(15)
C6B C5B C4B 128.41(15)
C10B C5B C4B 110.48(14)
C11 C12 C13 120.53(18)
C8B C9B C10B 118.71(16)
C5 C3AA C2 110.40(15)
C9 C3AA C2 129.88(15)
C9 C3AA C5 119.72(17)
F1B C1B C2B 113.00(17)
F3B C1B F1B 106.03(16)
F3B C1B C2B 111.89(17)
F2B C1B F1B 106.55(16)
F2B C1B F3B 105.81(17)
F2B C1B C2B 113.01(16)
C17B C4B C5B 115.22(14)
C17B C4B C3B 116.13(14)
C5B C4B C3B 101.53(14)
C3AA C5 C4 111.06(15)
C6 C5 C4 128.13(15)
C6 C5 C3AA 120.80(16)
C5 C6 C7 120.12(16)
C16B C11B C2B 121.42(16)
C16B C11B C12B 117.2(2)
C12B C11B C2B 121.34(18)
C8 C9 C3AA 119.20(16)
C19B C18B C17B 121.20(17)
C10B C2B C11B 114.06(14)
C10B C2B C3B 100.97(14)
C1B C2B C10B 109.55(16)
C1B C2B C11B 109.38(16)
C1B C2B C3B 110.51(15)
C11B C2B C3B 112.12(15)
C17 C18 C19 120.65(17)
C4 C3 C2 105.45(14)
C20B C21B C22B 120.97(19)
C4B C3B C2B 104.40(13)
C9 C8 C7 121.57(17)
C13B C14B C15B 118.8(2)
C11B C16B C15B 121.34(19)
C13B C12B C11B 120.8(2)
C14B C15B C16B 120.5(2)
C14B C13B C12B 121.4(2)

loop_
_geom_bond_atom_site_label_1
_geom_bond_atom_site_label_2
_geom_bond_distance
F2 C1 1.344(2)
F1 C1 1.348(2)
F1B C1B 1.346(2)
F3B C1B 1.346(3)
F2B C1B 1.338(2)
F3 C1 1.341(2)
C10 C11 1.398(3)
C10 C15 1.388(2)
C10 C2 1.537(2)
C11 C12 1.380(3)
C13 C14 1.380(3)
C13 C12 1.381(3)
C15 C14 1.387(2)
C16 C4 1.513(2)
C16 C17 1.391(2)
C16 C21 1.391(2)
C6B C7B 1.396(2)
C6B C5B 1.379(2)
C20 C19 1.382(3)
C20 C21 1.389(2)
C4 C5 1.512(2)
C4 C3 1.546(2)
C19B C20B 1.393(3)
C19B C18B 1.380(3)
C8B C7B 1.389(3)
C8B C9B 1.389(3)
C1 C2 1.519(2)
C2 C3AA 1.528(3)
C2 C3 1.555(2)
C17 C18 1.387(2)
C22B C17B 1.384(3)
C22B C21B 1.388(3)
C7B C23B 1.504(3)
C19 C18 1.397(3)
C19 C23 1.507(3)
C20B C21B 1.384(3)
C20B C24B 1.501(3)
C17B C4B 1.508(2)
C17B C18B 1.387(3)
C10B C5B 1.387(2)
C10B C9B 1.391(2)
C10B C2B 1.528(2)
C7 C6 1.393(3)
C7 C22 1.504(3)
C7 C8 1.398(3)
C5B C4B 1.515(2)
C3AA C5 1.392(2)
C3AA C9 1.390(3)
C1B C2B 1.517(3)
C4B C3B 1.538(2)
C5 C6 1.387(2)
C11B C2B 1.539(3)
C11B C16B 1.385(3)
C11B C12B 1.409(3)
C9 C8 1.389(3)
C2B C3B 1.559(2)
C14B C15B 1.386(3)
C14B C13B 1.369(4)
C16B C15B 1.396(3)
C12B C13B 1.385(3)
